data_7031142
loop_
_publ_author_name
'Su, Cheng-Yong'
'Liao, Sen'
'Wanner, Matthias'
'Fiedler, Jan'
'Zhang, Cheng'
'Kang, Bei-Sheng'
'Kaim, Wolfgang'

_publ_section_title
;
 The copper(i)/copper(ii) transition in complexes with
 8-alkylthioquinoline based multidentate ligandsElectronic supplementary
 information (ESI) available. Schemes S1 and S2, Figs. S1--S7, selected
 bond lengths and angles and preparation of complexes. See
 http://www.rsc.org/suppdata/dt/b2/b208120m/
;
_journal_issue 2
_journal_name_full 'Dalton Transactions'
_journal_page_first 189
_journal_paper_doi 10.1039/b208120m
_journal_year 2003
_chemical_formula_sum 'C26 H20 B Cu F4 N3 O3 S2'
_chemical_formula_weight 636.92
_chemical_name_systematic
; 
? 
;
_space_group_IT_number 2
_symmetry_cell_setting triclinic
_symmetry_space_group_name_Hall '-P 1'
_symmetry_space_group_name_H-M 'P -1'
_atom_sites_solution_hydrogens geom
_atom_sites_solution_primary direct
_atom_sites_solution_secondary difmap
_audit_creation_method SHELXL-97
_cell_angle_alpha 105.433(2)
_cell_angle_beta 92.278(2)
_cell_angle_gamma 104.610(2)
_cell_formula_units_Z 2
_cell_length_a 7.8943(10)
_cell_length_b 11.4168(14)
_cell_length_c 15.9474(19)
_cell_measurement_reflns_used CCD
_cell_measurement_temperature 293(2)
_cell_measurement_theta_max 27.5
_cell_measurement_theta_min 1.0
_cell_volume 1331.8(3)
_computing_cell_refinement 'BRUKER SMART'
_computing_data_collection 'BRUKER SMART'
_computing_data_reduction SHELXTL
_computing_molecular_graphics SHELXTL
_computing_publication_material SHELXTL
_computing_structure_refinement 'SHELXL-97 (Sheldrick, 1997)'
_computing_structure_solution 'SHELXS-97 (Sheldrick, 1990)'
_diffrn_ambient_temperature 293(2)
_diffrn_measured_fraction_theta_full 0.982
_diffrn_measured_fraction_theta_max 0.982
_diffrn_measurement_device_type 'BRUKER CCD AREA DETECTOR'
_diffrn_measurement_method 'PHI AND OMEGA SCAN'
_diffrn_radiation_monochromator graphite
_diffrn_radiation_source 'fine-focus sealed tube'
_diffrn_radiation_type MoK\a
_diffrn_radiation_wavelength 0.71073
_diffrn_reflns_av_R_equivalents 0.0271
_diffrn_reflns_av_sigmaI/netI 0.0484
_diffrn_reflns_limit_h_max 10
_diffrn_reflns_limit_h_min -10
_diffrn_reflns_limit_k_max 10
_diffrn_reflns_limit_k_min -14
_diffrn_reflns_limit_l_max 20
_diffrn_reflns_limit_l_min -20
_diffrn_reflns_number 9015
_diffrn_reflns_theta_full 27.55
_diffrn_reflns_theta_max 27.55
_diffrn_reflns_theta_min 1.92
_exptl_absorpt_coefficient_mu 1.040
_exptl_absorpt_correction_T_max 0.955
_exptl_absorpt_correction_T_min 0.942
_exptl_absorpt_correction_type SADABS
_exptl_crystal_colour BLACK
_exptl_crystal_density_diffrn 1.588
_exptl_crystal_density_method 'not measured'
_exptl_crystal_description PRISM
_exptl_crystal_F_000 646
_exptl_crystal_size_max 0.32
_exptl_crystal_size_mid 0.24
_exptl_crystal_size_min 0.21
_refine_diff_density_max 0.631
_refine_diff_density_min -0.403
_refine_diff_density_rms 0.087
_refine_ls_extinction_coef 0.0000(13)
_refine_ls_extinction_expression Fc^*^=kFc[1+0.001xFc^2^\l^3^/sin(2\q)]^-1/4^
_refine_ls_extinction_method SHELXL
_refine_ls_goodness_of_fit_ref 0.925
_refine_ls_hydrogen_treatment mixed
_refine_ls_matrix_type full
_refine_ls_number_parameters 442
_refine_ls_number_reflns 6045
_refine_ls_number_restraints 0
_refine_ls_restrained_S_all 0.925
_refine_ls_R_factor_all 0.0759
_refine_ls_R_factor_gt 0.0539
_refine_ls_shift/su_max 7.397
_refine_ls_shift/su_mean 0.017
_refine_ls_structure_factor_coef Fsqd
_refine_ls_weighting_details 'calc w=1/[\s^2^(Fo^2^)+(0.1000P)^2^+0.0000P] where P=(Fo^2^+2Fc^2^)/3'
_refine_ls_weighting_scheme calc
_refine_ls_wR_factor_gt 0.1400
_refine_ls_wR_factor_ref 0.1534
_reflns_number_gt 4142
_reflns_number_total 6045
_reflns_threshold_expression >2sigma(I)
_cod_data_source_file b208120m.txt
_cod_data_source_block 22
_cod_depositor_comments
;
The following automatic conversions were performed:

'_symmetry_cell_setting' value 'Triclinic' changed to 'triclinic'
according to
/usr/data/users/saulius/automatic-downloads/retrospective/RSC/lib/dictionaries/cif_core.dic
dictionary named 'cif_core.dic' version 2.4.2 from 2011-04-26.

Automatic conversion script
Id: cif_fix_values 2281 2013-09-26 08:29:07Z andrius 
;
_cod_original_sg_symbol_H-M P-1
_cod_database_code 7031142

loop_
_symmetry_equiv_pos_as_xyz
'x, y, z'
'-x, -y, -z'

loop_
_atom_site_label
_atom_site_type_symbol
_atom_site_fract_x
_atom_site_fract_y
_atom_site_fract_z
_atom_site_U_iso_or_equiv
_atom_site_adp_type
_atom_site_occupancy
_atom_site_symmetry_multiplicity
_atom_site_calc_flag
Cu Cu 0.99357(5) 0.74479(3) 0.66647(2) 0.04262(16) Uani 1 1 d
S1 S 0.90754(11) 0.92875(8) 0.72777(6) 0.0466(2) Uani 1 1 d
S2 S 0.79279(13) 0.54044(8) 0.67597(6) 0.0545(2) Uani 1 1 d
N1 N 0.8860(4) 0.7502(3) 0.55314(18) 0.0475(6) Uani 1 1 d
N2 N 1.1076(3) 0.7470(2) 0.78024(17) 0.0440(6) Uani 1 1 d
N3 N 1.2978(4) 0.7047(3) 0.59914(19) 0.0554(7) Uani 1 1 d
C1 C 0.8702(5) 0.6576(4) 0.4810(2) 0.0601(10) Uani 1 1 d
H1 H 0.922(6) 0.580(5) 0.484(3) 0.093(15) Uiso 1 1 d
C2 C 0.8086(6) 0.6632(4) 0.3992(3) 0.0701(11) Uani 1 1 d
H2 H 0.802(6) 0.585(4) 0.354(3) 0.077(13) Uiso 1 1 d
C3 C 0.7631(6) 0.7672(5) 0.3925(3) 0.0687(11) Uani 1 1 d
H3 H 0.745(6) 0.779(5) 0.330(3) 0.097(15) Uiso 1 1 d
C4 C 0.7744(5) 0.8667(4) 0.4682(3) 0.0576(9) Uani 1 1 d
C5 C 0.7279(6) 0.9784(5) 0.4682(4) 0.0698(13) Uani 1 1 d
H5 H 0.701(5) 0.984(4) 0.424(3) 0.063(13) Uiso 1 1 d
C6 C 0.7387(6) 1.0691(5) 0.5414(4) 0.0749(13) Uani 1 1 d
H6 H 0.717(7) 1.137(6) 0.543(4) 0.11(2) Uiso 1 1 d
C7 C 0.7960(6) 1.0573(4) 0.6229(3) 0.0625(10) Uani 1 1 d
H7 H 0.796(5) 1.114(4) 0.672(3) 0.055(11) Uiso 1 1 d
C8 C 0.8452(4) 0.9521(3) 0.6262(2) 0.0493(8) Uani 1 1 d
C9 C 0.8355(4) 0.8550(3) 0.5487(2) 0.0465(8) Uani 1 1 d
C10 C 0.6899(5) 0.8542(4) 0.7549(3) 0.0542(9) Uani 1 1 d
H10B H 0.634(5) 0.921(4) 0.768(3) 0.065(12) Uiso 1 1 d
H10A H 0.630(5) 0.794(4) 0.699(3) 0.056(11) Uiso 1 1 d
C11 C 0.7113(4) 0.8037(3) 0.8317(2) 0.0498(8) Uani 1 1 d
C12 C 0.7750(5) 0.8912(4) 0.9131(3) 0.0590(9) Uani 1 1 d
H12 H 0.802(4) 0.974(4) 0.911(2) 0.048(10) Uiso 1 1 d
C13 C 0.7939(6) 0.8519(5) 0.9870(3) 0.0715(12) Uani 1 1 d
H13 H 0.834(5) 0.900(4) 1.046(3) 0.073(13) Uiso 1 1 d
C14 C 0.7488(7) 0.7256(5) 0.9802(3) 0.0749(13) Uani 1 1 d
H14 H 0.747(6) 0.707(4) 1.022(3) 0.070(15) Uiso 1 1 d
C15 C 0.6859(6) 0.6377(5) 0.9002(3) 0.0655(11) Uani 1 1 d
H15 H 0.655(6) 0.547(5) 0.896(3) 0.090(15) Uiso 1 1 d
C16 C 0.6702(4) 0.6757(3) 0.8245(2) 0.0515(8) Uani 1 1 d
C17 C 0.6105(5) 0.5737(4) 0.7397(3) 0.0618(10) Uani 1 1 d
H17 H 0.551(6) 0.497(5) 0.746(3) 0.073(13) Uiso 1 1 d
H17B H 0.543(5) 0.591(4) 0.703(3) 0.063(12) Uiso 1 1 d
C18 C 0.9375(5) 0.5323(3) 0.7607(2) 0.0517(8) Uani 1 1 d
C19 C 0.9126(7) 0.4241(5) 0.7855(3) 0.0722(12) Uani 1 1 d
H19 H 0.828(5) 0.361(4) 0.755(3) 0.063(13) Uiso 1 1 d
C20 C 1.0161(9) 0.4201(6) 0.8580(4) 0.1001(19) Uani 1 1 d
H20 H 0.967(7) 0.340(6) 0.870(4) 0.118(19) Uiso 1 1 d
C21 C 1.1435(8) 0.5224(6) 0.9036(4) 0.0905(16) Uani 1 1 d
H21 H 1.212(6) 0.526(5) 0.952(3) 0.090(15) Uiso 1 1 d
C22 C 1.1755(5) 0.6368(4) 0.8810(3) 0.0630(10) Uani 1 1 d
C23 C 1.3006(6) 0.7475(6) 0.9283(3) 0.0723(14) Uani 1 1 d
H23 H 1.350(7) 0.743(5) 0.966(3) 0.094(18) Uiso 1 1 d
C24 C 1.3266(5) 0.8520(5) 0.9027(3) 0.0663(11) Uani 1 1 d
H24 H 1.425(5) 0.932(4) 0.927(3) 0.067(12) Uiso 1 1 d
C25 C 1.2296(4) 0.8495(4) 0.8272(2) 0.0499(8) Uani 1 1 d
H25 H 1.257(5) 0.920(4) 0.808(2) 0.058(11) Uiso 1 1 d
C26 C 1.0738(4) 0.6402(3) 0.8070(2) 0.0468(8) Uani 1 1 d
O1 O 1.4114(4) 0.6583(4) 0.5685(2) 0.1016(12) Uani 1 1 d
O2 O 1.1477(4) 0.6314(3) 0.60390(17) 0.0626(7) Uani 1 1 d
O3 O 1.3158(5) 0.8181(3) 0.6282(2) 0.0791(9) Uani 1 1 d
B1 B 0.4868(5) 0.1962(4) 0.8173(2) 0.0465(8) Uani 1 1 d
F1 F 0.5544(9) 0.1253(5) 0.8537(3) 0.201(3) Uani 1 1 d
F2 F 0.3100(5) 0.1452(4) 0.8022(3) 0.1463(15) Uani 1 1 d
F3 F 0.5360(6) 0.3125(3) 0.8726(3) 0.1410(15) Uani 1 1 d
F4 F 0.5431(5) 0.1979(5) 0.7393(2) 0.1537(17) Uani 1 1 d

loop_
_atom_site_aniso_label
_atom_site_aniso_U_11
_atom_site_aniso_U_22
_atom_site_aniso_U_33
_atom_site_aniso_U_23
_atom_site_aniso_U_13
_atom_site_aniso_U_12
Cu 0.0468(2) 0.0347(2) 0.0445(3) 0.00893(17) -0.00327(16) 0.01154(17)
S1 0.0448(4) 0.0386(4) 0.0546(5) 0.0113(4) 0.0036(4) 0.0107(4)
S2 0.0636(5) 0.0384(4) 0.0511(5) 0.0074(4) -0.0057(4) 0.0033(4)
N1 0.0513(15) 0.0404(14) 0.0497(16) 0.0122(12) -0.0030(12) 0.0126(13)
N2 0.0457(14) 0.0400(14) 0.0434(15) 0.0067(12) -0.0010(11) 0.0130(12)
N3 0.0543(18) 0.066(2) 0.0455(17) 0.0147(15) -0.0051(13) 0.0194(17)
C1 0.072(2) 0.053(2) 0.049(2) 0.0054(17) -0.0115(17) 0.018(2)
C2 0.077(3) 0.065(3) 0.058(2) 0.005(2) -0.009(2) 0.018(2)
C3 0.070(3) 0.079(3) 0.055(2) 0.024(2) -0.0070(19) 0.013(2)
C4 0.0463(18) 0.065(2) 0.071(3) 0.037(2) 0.0069(17) 0.0145(18)
C5 0.070(3) 0.078(3) 0.082(3) 0.052(3) 0.011(2) 0.027(2)
C6 0.077(3) 0.061(3) 0.109(4) 0.051(3) 0.016(3) 0.032(2)
C7 0.067(2) 0.047(2) 0.084(3) 0.026(2) 0.018(2) 0.0237(19)
C8 0.0463(17) 0.0451(18) 0.064(2) 0.0228(17) 0.0112(15) 0.0170(15)
C9 0.0400(16) 0.0476(18) 0.056(2) 0.0244(16) 0.0032(14) 0.0100(14)
C10 0.0411(18) 0.058(2) 0.068(3) 0.0223(19) 0.0066(17) 0.0149(17)
C11 0.0361(16) 0.057(2) 0.059(2) 0.0207(17) 0.0085(14) 0.0131(15)
C12 0.057(2) 0.059(2) 0.061(2) 0.0134(19) 0.0097(18) 0.0188(19)
C13 0.071(3) 0.089(3) 0.055(3) 0.012(2) 0.009(2) 0.030(3)
C14 0.086(3) 0.096(4) 0.061(3) 0.037(3) 0.019(2) 0.040(3)
C15 0.062(2) 0.070(3) 0.078(3) 0.035(2) 0.021(2) 0.024(2)
C16 0.0396(17) 0.055(2) 0.060(2) 0.0194(17) 0.0064(15) 0.0093(16)
C17 0.048(2) 0.054(2) 0.079(3) 0.025(2) -0.0069(19) 0.0027(18)
C18 0.059(2) 0.0418(18) 0.057(2) 0.0161(16) 0.0103(16) 0.0166(16)
C19 0.086(3) 0.053(2) 0.085(3) 0.030(2) 0.013(3) 0.019(2)
C20 0.112(4) 0.094(4) 0.127(5) 0.076(4) 0.011(4) 0.038(4)
C21 0.092(4) 0.106(4) 0.095(4) 0.060(3) -0.004(3) 0.035(3)
C22 0.060(2) 0.083(3) 0.058(2) 0.030(2) 0.0038(18) 0.031(2)
C23 0.058(2) 0.109(4) 0.053(2) 0.019(3) -0.0089(19) 0.034(3)
C24 0.051(2) 0.078(3) 0.057(2) -0.001(2) -0.0084(17) 0.018(2)
C25 0.0435(18) 0.048(2) 0.050(2) 0.0027(16) -0.0039(14) 0.0094(16)
C26 0.0505(18) 0.0481(19) 0.0468(18) 0.0149(15) 0.0061(14) 0.0211(16)
O1 0.0693(19) 0.147(3) 0.084(2) 0.006(2) 0.0177(17) 0.049(2)
O2 0.0651(16) 0.0519(15) 0.0634(16) 0.0057(12) 0.0006(13) 0.0155(13)
O3 0.104(2) 0.0549(18) 0.079(2) 0.0268(15) -0.0046(17) 0.0154(17)
B1 0.053(2) 0.047(2) 0.0371(19) 0.0115(16) 0.0084(16) 0.0092(18)
F1 0.289(7) 0.131(3) 0.168(4) 0.003(3) -0.088(4) 0.091(4)
F2 0.111(3) 0.165(4) 0.150(3) 0.063(3) 0.013(2) -0.003(3)
F3 0.165(3) 0.080(2) 0.161(3) 0.022(2) 0.063(3) 0.009(2)
F4 0.107(3) 0.235(5) 0.095(2) 0.030(3) 0.015(2) 0.021(3)

loop_
_atom_type_symbol
_atom_type_description
_atom_type_scat_dispersion_real
_atom_type_scat_dispersion_imag
_atom_type_scat_source
C C 0.0033 0.0016 'International Tables Vol C Tables 4.2.6.8 and 6.1.1.4'
H H 0.0000 0.0000 'International Tables Vol C Tables 4.2.6.8 and 6.1.1.4'
N N 0.0061 0.0033 'International Tables Vol C Tables 4.2.6.8 and 6.1.1.4'
O O 0.0106 0.0060 'International Tables Vol C Tables 4.2.6.8 and 6.1.1.4'
F F 0.0171 0.0103 'International Tables Vol C Tables 4.2.6.8 and 6.1.1.4'
S S 0.1246 0.1234 'International Tables Vol C Tables 4.2.6.8 and 6.1.1.4'
B B 0.0013 0.0007 'International Tables Vol C Tables 4.2.6.8 and 6.1.1.4'
Cu Cu 0.3201 1.2651 'International Tables Vol C Tables 4.2.6.8 and 6.1.1.4'

loop_
_geom_angle_atom_site_label_1
_geom_angle_atom_site_label_2
_geom_angle_atom_site_label_3
_geom_angle
N2 Cu N1 177.48(11)
N2 Cu O2 88.36(11)
N1 Cu O2 92.18(11)
N2 Cu S1 93.25(8)
N1 Cu S1 85.36(8)
O2 Cu S1 158.82(8)
N2 Cu S2 83.52(8)
N1 Cu S2 98.98(8)
O2 Cu S2 84.51(8)
S1 Cu S2 116.66(3)
C8 S1 C10 100.06(17)
C8 S1 Cu 95.88(12)
C10 S1 Cu 98.34(14)
C18 S2 C17 99.32(19)
C18 S2 Cu 92.15(12)
C17 S2 Cu 109.32(14)
C1 N1 C9 119.0(3)
C1 N1 Cu 121.3(2)
C9 N1 Cu 119.6(2)
C25 N2 C26 119.3(3)
C25 N2 Cu 120.0(2)
C26 N2 Cu 120.4(2)
O1 N3 O3 124.6(4)
O1 N3 O2 118.8(4)
O3 N3 O2 116.5(3)
N1 C1 C2 122.7(4)
C3 C2 C1 119.6(4)
C2 C3 C4 119.5(4)
C3 C4 C9 118.2(4)
C3 C4 C5 123.8(4)
C9 C4 C5 118.0(4)
C6 C5 C4 121.7(5)
C5 C6 C7 120.9(4)
C8 C7 C6 119.7(4)
C7 C8 C9 120.0(4)
C7 C8 S1 121.5(3)
C9 C8 S1 118.4(2)
N1 C9 C4 121.0(3)
N1 C9 C8 119.3(3)
C4 C9 C8 119.7(3)
C11 C10 S1 109.8(2)
C16 C11 C12 119.5(4)
C16 C11 C10 123.1(3)
C12 C11 C10 117.5(4)
C13 C12 C11 120.8(4)
C14 C13 C12 119.7(5)
C13 C14 C15 120.3(5)
C14 C15 C16 120.7(4)
C11 C16 C15 119.0(4)
C11 C16 C17 123.9(4)
C15 C16 C17 117.1(4)
C16 C17 S2 113.9(3)
C19 C18 C26 119.1(4)
C19 C18 S2 120.4(3)
C26 C18 S2 120.4(3)
C18 C19 C20 120.9(5)
C21 C20 C19 120.5(5)
C20 C21 C22 121.1(5)
C23 C22 C21 123.6(4)
C23 C22 C26 118.0(4)
C21 C22 C26 118.4(4)
C24 C23 C22 120.7(4)
C23 C24 C25 119.4(4)
N2 C25 C24 122.4(4)
N2 C26 C22 120.1(3)
N2 C26 C18 120.1(3)
C22 C26 C18 119.8(3)
N3 O2 Cu 107.6(2)
F1 B1 F3 106.5(4)
F1 B1 F4 112.3(5)
F3 B1 F4 110.0(4)
F1 B1 F2 107.9(5)
F3 B1 F2 113.7(4)
F4 B1 F2 106.5(4)

loop_
_geom_bond_atom_site_label_1
_geom_bond_atom_site_label_2
_geom_bond_distance
Cu N2 1.984(3)
Cu N1 1.989(3)
Cu O2 2.087(3)
Cu S1 2.3468(9)
Cu S2 2.5140(10)
S1 C8 1.779(4)
S1 C10 1.839(4)
S2 C18 1.771(4)
S2 C17 1.853(5)
N1 C1 1.316(5)
N1 C9 1.371(4)
N2 C25 1.329(4)
N2 C26 1.365(4)
N3 O1 1.209(4)
N3 O3 1.222(4)
N3 O2 1.285(4)
C1 C2 1.396(6)
C2 C3 1.353(6)
C3 C4 1.402(6)
C4 C9 1.406(5)
C4 C5 1.412(6)
C5 C6 1.321(7)
C6 C7 1.410(7)
C7 C8 1.366(5)
C8 C9 1.408(5)
C10 C11 1.506(5)
C11 C16 1.387(5)
C11 C12 1.393(5)
C12 C13 1.385(6)
C13 C14 1.369(7)
C14 C15 1.378(7)
C15 C16 1.398(5)
C16 C17 1.497(6)
C18 C19 1.365(5)
C18 C26 1.416(5)
C19 C20 1.406(7)
C20 C21 1.342(8)
C21 C22 1.411(7)
C22 C23 1.395(7)
C22 C26 1.415(5)
C23 C24 1.332(7)
C24 C25 1.391(5)
B1 F1 1.312(6)
B1 F3 1.335(6)
B1 F4 1.341(5)
B1 F2 1.355(5)
